data_7006852
loop_
_publ_author_name
'Liu, Fenghui'
'Chen, Wanzhi'
'Wang, Daqi'

_publ_section_title
;
 Synthesis and structural characterization of one- and two-dimensional
 coordination polymers based on platinum-silver metallic backbones.
;
_journal_issue 24
_journal_name_full 'Dalton transactions (Cambridge, England : 2003)'
_journal_page_first 3015
_journal_page_last 3024
_journal_paper_doi 10.1039/b514757c
_journal_year 2006
_chemical_formula_sum 'C30 H60 Ag2 Cl N9 O10 Pt2'
_chemical_formula_weight 1348.24
_chemical_name_systematic
;
?
;
_space_group_IT_number 19
_symmetry_cell_setting orthorhombic
_symmetry_space_group_name_Hall 'P 2ac 2ab'
_symmetry_space_group_name_H-M 'P 21 21 21'
_atom_sites_solution_hydrogens geom
_atom_sites_solution_primary direct
_atom_sites_solution_secondary difmap
_audit_creation_method SHELXL-97
_cell_angle_alpha 90.00
_cell_angle_beta 90.00
_cell_angle_gamma 90.00
_cell_formula_units_Z 4
_cell_length_a 11.2677(17)
_cell_length_b 19.592(3)
_cell_length_c 19.601(3)
_cell_measurement_temperature 120(2)
_cell_volume 4327.1(11)
_computing_cell_refinement 'Bruker XSCANS'
_computing_data_collection 'Bruker XSCANS'
_computing_data_reduction 'Bruker SHELXTL'
_computing_molecular_graphics 'Bruker SHELXTL'
_computing_publication_material 'Bruker SHELXTL'
_computing_structure_refinement 'SHELXL-97 (Sheldrick, 1997)'
_computing_structure_solution 'SHELXS-97 (Sheldrick, 1990)'
_diffrn_ambient_temperature 120(2)
_diffrn_measured_fraction_theta_full 0.973
_diffrn_measured_fraction_theta_max 0.973
_diffrn_measurement_device_type 'Bruker P4'
_diffrn_measurement_method '\w scans'
_diffrn_radiation_monochromator graphite
_diffrn_radiation_source 'fine-focus sealed tube'
_diffrn_radiation_type MoK\a
_diffrn_radiation_wavelength 0.71073
_diffrn_reflns_av_R_equivalents 0.0275
_diffrn_reflns_av_sigmaI/netI 0.0521
_diffrn_reflns_limit_h_max 10
_diffrn_reflns_limit_h_min -14
_diffrn_reflns_limit_k_max 25
_diffrn_reflns_limit_k_min -25
_diffrn_reflns_limit_l_max 24
_diffrn_reflns_limit_l_min -21
_diffrn_reflns_number 24793
_diffrn_reflns_theta_full 27.48
_diffrn_reflns_theta_max 27.48
_diffrn_reflns_theta_min 2.08
_exptl_absorpt_coefficient_mu 7.459
_exptl_absorpt_correction_T_max 0.4681
_exptl_absorpt_correction_T_min 0.2907
_exptl_absorpt_process_details sadabs
_exptl_crystal_colour colorless
_exptl_crystal_density_diffrn 2.070
_exptl_crystal_density_method 'not measured'
_exptl_crystal_description prism
_exptl_crystal_F_000 2600
_exptl_crystal_size_max 0.22
_exptl_crystal_size_mid 0.20
_exptl_crystal_size_min 0.12
_refine_diff_density_max 0.854
_refine_diff_density_min -0.771
_refine_diff_density_rms 0.114
_refine_ls_abs_structure_details 'Flack H D (1983), Acta Cryst. A39, 876-881'
_refine_ls_abs_structure_Flack 0.003(3)
_refine_ls_extinction_method none
_refine_ls_goodness_of_fit_ref 0.816
_refine_ls_hydrogen_treatment constr
_refine_ls_matrix_type full
_refine_ls_number_parameters 499
_refine_ls_number_reflns 9343
_refine_ls_number_restraints 0
_refine_ls_restrained_S_all 0.816
_refine_ls_R_factor_all 0.0249
_refine_ls_R_factor_gt 0.0202
_refine_ls_shift/su_max 0.004
_refine_ls_shift/su_mean 0.000
_refine_ls_structure_factor_coef Fsqd
_refine_ls_weighting_details 'calc w=1/[\s^2^(Fo^2^)+(0.0000P)^2^+0.0000P] where P=(Fo^2^+2Fc^2^)/3'
_refine_ls_weighting_scheme calc
_refine_ls_wR_factor_gt 0.0434
_refine_ls_wR_factor_ref 0.0449
_reflns_number_gt 8499
_reflns_number_total 9343
_reflns_threshold_expression >2sigma(I)
_cod_data_source_file b514757c.txt
_cod_data_source_block l513
_cod_original_cell_volume 4326.9(11)
_cod_original_sg_symbol_H-M P2(1)2(1)2(1)
_cod_database_code 7006852

loop_
_symmetry_equiv_pos_as_xyz
'x, y, z'
'-x+1/2, -y, z+1/2'
'-x, y+1/2, -z+1/2'
'x+1/2, -y+1/2, -z'

loop_
_atom_site_label
_atom_site_type_symbol
_atom_site_fract_x
_atom_site_fract_y
_atom_site_fract_z
_atom_site_U_iso_or_equiv
_atom_site_adp_type
_atom_site_occupancy
_atom_site_symmetry_multiplicity
_atom_site_calc_flag
_atom_site_refinement_flags
_atom_site_disorder_assembly
_atom_site_disorder_group
Ag1 Ag 0.48045(3) 0.495309(16) 0.845864(17) 0.01431(7) Uani 1 1 d . . .
Ag2 Ag -0.02039(3) 0.490529(17) 0.870730(16) 0.01457(7) Uani 1 1 d . . .
Pt1 Pt 0.736184(13) 0.505907(7) 0.839275(8) 0.01146(4) Uani 1 1 d . . .
Pt2 Pt 0.226924(14) 0.479639(7) 0.843934(8) 0.01091(4) Uani 1 1 d . . .
Cl Cl 0.58634(12) 0.74954(5) 0.74535(6) 0.0227(3) Uani 1 1 d . . .
N1 N 0.7161(4) 0.41315(17) 0.88165(19) 0.0178(8) Uani 1 1 d . . .
H1 H 0.7859 0.4060 0.9049 0.021 Uiso 1 1 d R . .
N2 N -0.2219(3) 0.45714(17) 0.75181(17) 0.0164(8) Uani 1 1 d . . .
H2 H -0.2916 0.4384 0.7361 0.020 Uiso 1 1 d R . .
N3 N 0.7767(4) 0.60170(16) 0.80189(18) 0.0186(8) Uani 1 1 d . . .
H3D H 0.8464 0.6002 0.7775 0.022 Uiso 1 1 calc R . .
H3E H 0.7172 0.6167 0.7734 0.022 Uiso 1 1 calc R . .
N4 N 0.6988(3) 0.55845(17) 0.92780(17) 0.0148(8) Uani 1 1 d . . .
H4D H 0.6277 0.5437 0.9456 0.018 Uiso 1 1 calc R . .
H4E H 0.7573 0.5505 0.9596 0.018 Uiso 1 1 calc R . .
N5 N 0.2423(3) 0.57041(16) 0.89093(18) 0.0138(8) Uani 1 1 d . . .
H5 H 0.1857 0.6000 0.8817 0.017 Uiso 1 1 calc R . .
N6 N 0.1901(3) 0.52600(18) 0.75491(16) 0.0143(8) Uani 1 1 d . . .
H6A H 0.1857 0.4915 0.7232 0.017 Uiso 1 1 d R . .
N7 N 0.1892(3) 0.38442(18) 0.80643(19) 0.0184(9) Uani 1 1 d . . .
H7A H 0.1199 0.3857 0.7816 0.022 Uiso 1 1 calc R . .
H7B H 0.2494 0.3700 0.7782 0.022 Uiso 1 1 calc R . .
N8 N 0.2652(4) 0.42676(16) 0.93177(17) 0.0160(8) Uani 1 1 d . . .
H8A H 0.3364 0.4414 0.9495 0.019 Uiso 1 1 calc R . .
H8B H 0.2070 0.4342 0.9638 0.019 Uiso 1 1 calc R . .
N9 N 0.4846(3) 0.49960(18) 0.73280(17) 0.0154(8) Uani 1 1 d . . .
O1 O 0.5380(3) 0.42021(15) 0.93406(15) 0.0179(7) Uani 1 1 d . . .
O2 O 0.4245(3) 0.56419(16) 0.93765(16) 0.0195(7) Uani 1 1 d . . .
O3 O 0.0183(3) 0.57665(16) 0.78648(15) 0.0196(7) Uani 1 1 d . . .
O4 O -0.0623(3) 0.40057(16) 0.79119(16) 0.0193(7) Uani 1 1 d . . .
O5 O 0.5660(3) 0.4538(2) 0.48671(16) 0.0331(9) Uani 1 1 d . . .
O6 O 0.4725(3) 0.5540(2) 0.48432(16) 0.0316(9) Uani 1 1 d . . .
O7 O 0.6564(3) 0.70392(17) 0.70408(19) 0.0337(10) Uani 1 1 d . . .
O8 O 0.6641(4) 0.79153(18) 0.78542(19) 0.0362(10) Uani 1 1 d . . .
O9 O 0.5169(4) 0.79304(19) 0.70270(18) 0.0360(10) Uani 1 1 d . . .
O10 O 0.5140(4) 0.71039(18) 0.78959(19) 0.0385(10) Uani 1 1 d . . .
C1 C 0.6345(4) 0.3893(2) 0.9228(2) 0.0124(9) Uani 1 1 d . . .
C2 C 0.6624(4) 0.3228(2) 0.9603(2) 0.0155(10) Uani 1 1 d . . .
C3 C 0.5476(5) 0.2866(2) 0.9816(3) 0.0259(12) Uani 1 1 d . . .
H3A H 0.4975 0.3183 1.0074 0.039 Uiso 1 1 calc R . .
H3B H 0.5669 0.2471 1.0101 0.039 Uiso 1 1 calc R . .
H3C H 0.5049 0.2713 0.9407 0.039 Uiso 1 1 calc R . .
C4 C 0.7369(5) 0.3426(2) 1.0238(2) 0.0250(11) Uani 1 1 d . . .
H4A H 0.7527 0.3018 1.0512 0.038 Uiso 1 1 calc R . .
H4B H 0.6927 0.3758 1.0513 0.038 Uiso 1 1 calc R . .
H4C H 0.8122 0.3629 1.0091 0.038 Uiso 1 1 calc R . .
C5 C 0.7356(5) 0.2735(2) 0.9161(2) 0.0292(12) Uani 1 1 d . . .
H5A H 0.7412 0.2291 0.9389 0.044 Uiso 1 1 calc R . .
H5B H 0.8155 0.2922 0.9093 0.044 Uiso 1 1 calc R . .
H5C H 0.6968 0.2678 0.8717 0.044 Uiso 1 1 calc R . .
C6 C 0.4823(4) 0.4412(2) 0.6961(2) 0.0187(11) Uani 1 1 d . . .
H6 H 0.4717 0.3991 0.7192 0.022 Uiso 1 1 calc R . .
C7 C 0.4949(5) 0.4409(3) 0.6256(2) 0.0207(11) Uani 1 1 d . . .
H7 H 0.4959 0.3990 0.6011 0.025 Uiso 1 1 calc R . .
C8 C 0.5060(4) 0.5021(2) 0.5916(2) 0.0173(11) Uani 1 1 d . . .
C9 C 0.5071(4) 0.5620(3) 0.6298(2) 0.0184(11) Uani 1 1 d . . .
H9 H 0.5158 0.6049 0.6077 0.022 Uiso 1 1 calc R . .
C10 C 0.4957(4) 0.5590(2) 0.7000(2) 0.0151(10) Uani 1 1 d . . .
H10 H 0.4957 0.6002 0.7255 0.018 Uiso 1 1 calc R . .
C11 C 0.7892(5) 0.6487(2) 0.8610(2) 0.0206(11) Uani 1 1 d . . .
H11A H 0.7826 0.6966 0.8455 0.025 Uiso 1 1 calc R . .
H11B H 0.8680 0.6425 0.8825 0.025 Uiso 1 1 calc R . .
C12 C 0.6922(4) 0.6329(2) 0.9122(2) 0.0202(11) Uani 1 1 d . . .
H12A H 0.7039 0.6600 0.9543 0.024 Uiso 1 1 calc R . .
H12B H 0.6135 0.6444 0.8928 0.024 Uiso 1 1 calc R . .
C13 C 0.3234(4) 0.5921(2) 0.9330(2) 0.0149(10) Uani 1 1 d . . .
C14 C 0.2961(4) 0.6509(2) 0.9823(2) 0.0177(10) Uani 1 1 d . . .
C15 C 0.2971(5) 0.6184(3) 1.0538(2) 0.0288(13) Uani 1 1 d . . .
H15A H 0.3756 0.5988 1.0629 0.043 Uiso 1 1 calc R . .
H15B H 0.2370 0.5823 1.0560 0.043 Uiso 1 1 calc R . .
H15C H 0.2794 0.6534 1.0880 0.043 Uiso 1 1 calc R . .
C16 C 0.1746(5) 0.6838(2) 0.9695(3) 0.0251(12) Uani 1 1 d . . .
H16A H 0.1128 0.6486 0.9706 0.038 Uiso 1 1 calc R . .
H16B H 0.1746 0.7060 0.9246 0.038 Uiso 1 1 calc R . .
H16C H 0.1588 0.7179 1.0049 0.038 Uiso 1 1 calc R . .
C17 C 0.3942(5) 0.7055(3) 0.9769(3) 0.0350(14) Uani 1 1 d . . .
H17A H 0.4001 0.7214 0.9296 0.052 Uiso 1 1 calc R . .
H17B H 0.4702 0.6857 0.9910 0.052 Uiso 1 1 calc R . .
H17C H 0.3746 0.7440 1.0067 0.052 Uiso 1 1 calc R . .
C18 C 0.2721(5) 0.3529(2) 0.9150(2) 0.0205(10) Uani 1 1 d . . .
H18A H 0.2605 0.3252 0.9567 0.025 Uiso 1 1 calc R . .
H18B H 0.3509 0.3419 0.8956 0.025 Uiso 1 1 calc R . .
C19 C 0.1765(5) 0.3372(2) 0.8640(2) 0.0200(11) Uani 1 1 d . . .
H19A H 0.1840 0.2895 0.8480 0.024 Uiso 1 1 calc R . .
H19B H 0.0974 0.3428 0.8853 0.024 Uiso 1 1 calc R . .
C20 C 0.0975(4) 0.5649(2) 0.7429(2) 0.0132(9) Uani 1 1 d . . .
C21 C 0.0796(4) 0.5942(2) 0.6702(2) 0.0154(10) Uani 1 1 d . . .
C22 C 0.1940(5) 0.5954(3) 0.6284(2) 0.0250(12) Uani 1 1 d . . .
H22A H 0.1784 0.6161 0.5838 0.037 Uiso 1 1 calc R . .
H22B H 0.2229 0.5487 0.6221 0.037 Uiso 1 1 calc R . .
H22C H 0.2541 0.6223 0.6526 0.037 Uiso 1 1 calc R . .
C23 C 0.0297(5) 0.6667(2) 0.6757(2) 0.0248(12) Uani 1 1 d . . .
H23A H 0.0198 0.6859 0.6299 0.037 Uiso 1 1 calc R . .
H23B H 0.0847 0.6952 0.7019 0.037 Uiso 1 1 calc R . .
H23C H -0.0474 0.6653 0.6988 0.037 Uiso 1 1 calc R . .
C24 C -0.0102(5) 0.5468(3) 0.6350(2) 0.0281(13) Uani 1 1 d . . .
H24A H 0.0232 0.5007 0.6317 0.042 Uiso 1 1 calc R . .
H24B H -0.0274 0.5640 0.5892 0.042 Uiso 1 1 calc R . .
H24C H -0.0836 0.5454 0.6618 0.042 Uiso 1 1 calc R . .
C25 C -0.1412(4) 0.4081(2) 0.7464(2) 0.0134(9) Uani 1 1 d . . .
C26 C -0.1481(4) 0.3562(2) 0.6887(2) 0.0194(11) Uani 1 1 d . . .
C27 C -0.1838(5) 0.3877(2) 0.6193(2) 0.0233(11) Uani 1 1 d . . .
H27A H -0.1941 0.3513 0.5855 0.035 Uiso 1 1 calc R . .
H27B H -0.1214 0.4190 0.6039 0.035 Uiso 1 1 calc R . .
H27C H -0.2585 0.4129 0.6244 0.035 Uiso 1 1 calc R . .
C28 C -0.0287(4) 0.3203(2) 0.6807(2) 0.0227(11) Uani 1 1 d . . .
H28A H -0.0337 0.2868 0.6436 0.034 Uiso 1 1 calc R . .
H28B H -0.0084 0.2968 0.7233 0.034 Uiso 1 1 calc R . .
H28C H 0.0328 0.3540 0.6700 0.034 Uiso 1 1 calc R . .
C29 C -0.2421(5) 0.3037(2) 0.7099(2) 0.0267(12) Uani 1 1 d . . .
H29A H -0.2230 0.2859 0.7553 0.040 Uiso 1 1 calc R . .
H29B H -0.2430 0.2661 0.6770 0.040 Uiso 1 1 calc R . .
H29C H -0.3203 0.3256 0.7110 0.040 Uiso 1 1 calc R . .
C30 C 0.5164(4) 0.5028(3) 0.5148(2) 0.0254(12) Uani 1 1 d . . .

loop_
_atom_site_aniso_label
_atom_site_aniso_U_11
_atom_site_aniso_U_22
_atom_site_aniso_U_33
_atom_site_aniso_U_23
_atom_site_aniso_U_13
_atom_site_aniso_U_12
Ag1 0.01112(14) 0.02275(17) 0.00906(14) 0.00086(15) 0.00028(12) 0.00097(13)
Ag2 0.01138(15) 0.02331(19) 0.00901(14) 0.00006(14) -0.00018(12) 0.00073(15)
Pt1 0.00950(8) 0.01407(7) 0.01081(8) 0.00001(7) 0.00080(6) 0.00138(6)
Pt2 0.00959(8) 0.01396(8) 0.00917(7) 0.00106(7) -0.00110(7) 0.00045(6)
Cl 0.0265(7) 0.0164(6) 0.0254(7) 0.0043(5) 0.0018(5) 0.0008(5)
N1 0.016(2) 0.0196(19) 0.017(2) -0.0004(16) -0.0038(17) 0.0030(18)
N2 0.012(2) 0.0231(19) 0.0144(19) -0.0028(15) -0.0019(16) -0.0014(18)
N3 0.017(2) 0.0169(18) 0.022(2) 0.0038(15) 0.0053(17) 0.0071(18)
N4 0.012(2) 0.018(2) 0.014(2) -0.0016(15) 0.0020(15) -0.0007(16)
N5 0.012(2) 0.0162(17) 0.0131(18) 0.0036(14) -0.0013(15) 0.0014(17)
N6 0.022(2) 0.0146(19) 0.0059(17) 0.0000(14) -0.0035(14) 0.0025(16)
N7 0.014(2) 0.019(2) 0.022(2) 0.0005(17) 0.0008(16) 0.0046(17)
N8 0.017(2) 0.0215(19) 0.0093(19) 0.0020(14) -0.0018(16) 0.0027(19)
N9 0.018(2) 0.018(2) 0.0097(18) 0.0033(16) -0.0016(14) 0.0031(18)
O1 0.0165(19) 0.0203(18) 0.0170(18) 0.0045(13) 0.0036(13) 0.0062(14)
O2 0.0146(19) 0.0229(18) 0.0210(18) -0.0068(14) -0.0021(13) 0.0069(14)
O3 0.0174(19) 0.0254(19) 0.0160(18) 0.0061(14) 0.0056(14) 0.0043(15)
O4 0.0167(19) 0.0249(18) 0.0162(18) -0.0077(14) -0.0028(14) 0.0048(14)
O5 0.024(2) 0.058(3) 0.0180(19) -0.0126(18) 0.0037(15) -0.0091(19)
O6 0.024(2) 0.056(3) 0.0149(19) 0.0072(17) -0.0026(15) -0.0055(19)
O7 0.037(3) 0.024(2) 0.040(2) -0.0023(17) 0.0103(18) 0.0071(17)
O8 0.044(3) 0.025(2) 0.040(2) -0.0014(18) -0.0097(19) -0.0034(18)
O9 0.038(3) 0.040(2) 0.030(2) 0.0072(17) -0.0028(18) 0.0100(19)
O10 0.049(3) 0.031(2) 0.036(2) 0.0075(17) 0.0147(19) -0.0077(19)
C1 0.015(3) 0.014(2) 0.008(2) 0.0006(18) -0.0007(17) 0.0002(18)
C2 0.017(3) 0.015(2) 0.014(2) 0.0038(18) 0.0018(19) 0.0018(19)
C3 0.030(3) 0.022(3) 0.026(3) 0.009(2) -0.005(2) 0.001(2)
C4 0.031(3) 0.025(2) 0.019(3) 0.005(2) -0.003(2) 0.005(2)
C5 0.046(4) 0.024(2) 0.018(3) 0.004(2) 0.007(2) 0.014(3)
C6 0.016(3) 0.015(2) 0.025(3) 0.005(2) -0.001(2) 0.000(2)
C7 0.016(3) 0.027(3) 0.019(3) -0.007(2) -0.004(2) 0.001(2)
C8 0.008(2) 0.028(3) 0.015(2) 0.003(2) -0.0016(16) 0.000(2)
C9 0.019(3) 0.022(3) 0.014(2) 0.004(2) -0.002(2) 0.000(2)
C10 0.015(3) 0.020(3) 0.010(2) -0.0037(19) 0.0021(18) -0.001(2)
C11 0.024(3) 0.016(2) 0.022(3) 0.0001(18) -0.001(2) -0.001(2)
C12 0.021(3) 0.015(2) 0.025(3) -0.007(2) 0.002(2) 0.005(2)
C13 0.016(3) 0.015(2) 0.014(2) 0.0048(18) 0.0005(19) -0.0005(19)
C14 0.021(3) 0.017(2) 0.016(2) -0.0037(19) 0.0001(19) 0.001(2)
C15 0.028(3) 0.038(3) 0.020(3) -0.012(2) 0.002(2) 0.005(2)
C16 0.031(3) 0.018(3) 0.027(3) -0.005(2) 0.002(2) 0.001(2)
C17 0.031(3) 0.028(3) 0.046(4) -0.018(3) 0.009(3) -0.010(3)
C18 0.023(3) 0.015(2) 0.023(3) 0.0070(19) -0.002(2) 0.002(2)
C19 0.023(3) 0.017(2) 0.020(3) 0.0015(19) -0.0028(19) -0.004(2)
C20 0.017(3) 0.012(2) 0.011(2) 0.0010(18) -0.0035(18) -0.0022(19)
C21 0.017(3) 0.016(2) 0.013(3) 0.0042(18) -0.0017(18) -0.0001(18)
C22 0.028(3) 0.032(3) 0.014(2) 0.010(2) 0.006(2) 0.003(2)
C23 0.033(3) 0.018(2) 0.023(3) 0.003(2) 0.003(2) 0.006(2)
C24 0.035(3) 0.034(3) 0.016(3) 0.003(2) -0.009(2) -0.002(3)
C25 0.010(2) 0.018(2) 0.012(2) 0.0021(19) 0.0011(17) -0.0027(18)
C26 0.018(3) 0.022(3) 0.018(3) -0.004(2) 0.0019(19) -0.003(2)
C27 0.025(3) 0.030(3) 0.014(3) -0.007(2) -0.004(2) -0.001(2)
C28 0.022(3) 0.026(3) 0.020(3) -0.011(2) 0.002(2) 0.000(2)
C29 0.028(3) 0.030(3) 0.022(3) -0.009(2) 0.006(2) -0.013(2)
C30 0.015(2) 0.046(4) 0.015(2) -0.004(2) 0.0011(18) -0.007(3)

loop_
_atom_type_symbol
_atom_type_description
_atom_type_scat_dispersion_real
_atom_type_scat_dispersion_imag
_atom_type_scat_source
C C 0.0033 0.0016 'International Tables Vol C Tables 4.2.6.8 and 6.1.1.4'
H H 0.0000 0.0000 'International Tables Vol C Tables 4.2.6.8 and 6.1.1.4'
N N 0.0061 0.0033 'International Tables Vol C Tables 4.2.6.8 and 6.1.1.4'
O O 0.0106 0.0060 'International Tables Vol C Tables 4.2.6.8 and 6.1.1.4'
Ag Ag -0.8971 1.1015 'International Tables Vol C Tables 4.2.6.8 and 6.1.1.4'
Pt Pt -1.7033 8.3905 'International Tables Vol C Tables 4.2.6.8 and 6.1.1.4'
Cl Cl 0.1484 0.1585 'International Tables Vol C Tables 4.2.6.8 and 6.1.1.4'

loop_
_geom_angle_atom_site_label_1
_geom_angle_atom_site_label_2
_geom_angle_atom_site_label_3
_geom_angle
_geom_angle_site_symmetry_1
_geom_angle_site_symmetry_3
_geom_angle_publ_flag
N9 Ag1 O2 138.88(12) . . ?
N9 Ag1 O1 138.54(12) . . ?
O2 Ag1 O1 82.54(11) . . ?
N9 Ag1 Pt2 90.67(9) . . ?
O2 Ag1 Pt2 78.66(8) . . ?
O1 Ag1 Pt2 102.47(8) . . ?
N9 Ag1 Pt1 86.09(9) . . ?
O2 Ag1 Pt1 105.19(8) . . ?
O1 Ag1 Pt1 78.69(8) . . ?
Pt2 Ag1 Pt1 176.123(13) . . ?
O4 Ag2 O3 96.02(11) . . ?
O4 Ag2 O6 111.85(12) . 2_565 ?
O3 Ag2 O6 146.60(12) . 2_565 ?
O4 Ag2 O5 147.77(12) . 2_565 ?
O3 Ag2 O5 110.25(11) . 2_565 ?
O6 Ag2 O5 52.58(13) 2_565 2_565 ?
O4 Ag2 Pt1 75.28(8) . 1_455 ?
O3 Ag2 Pt1 87.20(8) . 1_455 ?
O6 Ag2 Pt1 116.71(8) 2_565 1_455 ?
O5 Ag2 Pt1 87.35(8) 2_565 1_455 ?
O4 Ag2 Pt2 91.01(8) . . ?
O3 Ag2 Pt2 75.40(8) . . ?
O6 Ag2 Pt2 85.72(8) 2_565 . ?
O5 Ag2 Pt2 113.00(8) 2_565 . ?
Pt1 Ag2 Pt2 156.686(14) 1_455 . ?
N1 Pt1 N2 87.10(14) . 1_655 ?
N1 Pt1 N4 94.62(14) . . ?
N2 Pt1 N4 177.69(15) 1_655 . ?
N1 Pt1 N3 172.94(16) . . ?
N2 Pt1 N3 94.41(14) 1_655 . ?
N4 Pt1 N3 83.69(13) . . ?
N1 Pt1 Ag2 85.58(12) . 1_655 ?
N2 Pt1 Ag2 84.70(11) 1_655 1_655 ?
N4 Pt1 Ag2 93.88(11) . 1_655 ?
N3 Pt1 Ag2 87.69(12) . 1_655 ?
N1 Pt1 Ag1 78.72(12) . . ?
N2 Pt1 Ag1 103.72(11) 1_655 . ?
N4 Pt1 Ag1 78.16(11) . . ?
N3 Pt1 Ag1 107.54(11) . . ?
Ag2 Pt1 Ag1 161.666(12) 1_655 . ?
N5 Pt2 N6 90.91(14) . . ?
N5 Pt2 N7 170.88(15) . . ?
N6 Pt2 N7 93.27(14) . . ?
N5 Pt2 N8 92.52(14) . . ?
N6 Pt2 N8 176.53(14) . . ?
N7 Pt2 N8 83.41(14) . . ?
N5 Pt2 Ag2 86.19(11) . . ?
N6 Pt2 Ag2 85.64(10) . . ?
N7 Pt2 Ag2 86.05(11) . . ?
N8 Pt2 Ag2 95.10(12) . . ?
N5 Pt2 Ag1 79.26(11) . . ?
N6 Pt2 Ag1 99.70(10) . . ?
N7 Pt2 Ag1 107.96(11) . . ?
N8 Pt2 Ag1 80.44(12) . . ?
Ag2 Pt2 Ag1 164.534(11) . . ?
O10 Cl O9 111.5(3) . . ?
O10 Cl O8 109.1(2) . . ?
O9 Cl O8 108.2(2) . . ?
O10 Cl O7 108.9(2) . . ?
O9 Cl O7 110.0(2) . . ?
O8 Cl O7 109.1(3) . . ?
C1 N1 Pt1 131.0(3) . . ?
C25 N2 Pt1 124.8(3) . 1_455 ?
C11 N3 Pt1 107.9(3) . . ?
C12 N4 Pt1 109.0(3) . . ?
C13 N5 Pt2 129.7(3) . . ?
C20 N6 Pt2 125.6(3) . . ?
C19 N7 Pt2 108.6(3) . . ?
C18 N8 Pt2 108.5(2) . . ?
C10 N9 C6 118.9(4) . . ?
C10 N9 Ag1 121.0(3) . . ?
C6 N9 Ag1 120.0(3) . . ?
C1 O1 Ag1 114.0(3) . . ?
C13 O2 Ag1 115.9(3) . . ?
C20 O3 Ag2 117.9(3) . . ?
C25 O4 Ag2 120.4(3) . . ?
C30 O5 Ag2 88.5(3) . 2_564 ?
C30 O6 Ag2 93.5(3) . 2_564 ?
O1 C1 N1 122.8(4) . . ?
O1 C1 C2 120.1(4) . . ?
N1 C1 C2 117.1(4) . . ?
C1 C2 C3 110.5(4) . . ?
C1 C2 C5 112.0(4) . . ?
C3 C2 C5 108.4(4) . . ?
C1 C2 C4 106.5(4) . . ?
C3 C2 C4 110.8(4) . . ?
C5 C2 C4 108.7(4) . . ?
N9 C6 C7 122.2(5) . . ?
C8 C7 C6 119.0(5) . . ?
C7 C8 C9 118.3(4) . . ?
C7 C8 C30 119.8(4) . . ?
C9 C8 C30 121.9(4) . . ?
C10 C9 C8 119.9(5) . . ?
N9 C10 C9 121.6(5) . . ?
N3 C11 C12 108.8(4) . . ?
N4 C12 C11 107.4(4) . . ?
O2 C13 N5 122.4(4) . . ?
O2 C13 C14 117.3(4) . . ?
N5 C13 C14 120.2(4) . . ?
C13 C14 C16 113.1(4) . . ?
C13 C14 C15 105.2(4) . . ?
C16 C14 C15 109.2(4) . . ?
C13 C14 C17 109.6(4) . . ?
C16 C14 C17 109.6(4) . . ?
C15 C14 C17 110.1(4) . . ?
N8 C18 C19 108.0(4) . . ?
N7 C19 C18 108.3(4) . . ?
O3 C20 N6 123.2(4) . . ?
O3 C20 C21 117.7(4) . . ?
N6 C20 C21 118.9(4) . . ?
C22 C21 C23 109.5(4) . . ?
C22 C21 C24 109.0(4) . . ?
C23 C21 C24 110.5(4) . . ?
C22 C21 C20 112.9(4) . . ?
C23 C21 C20 109.0(4) . . ?
C24 C21 C20 105.9(4) . . ?
O4 C25 N2 120.9(4) . . ?
O4 C25 C26 118.4(4) . . ?
N2 C25 C26 120.5(4) . . ?
C25 C26 C28 109.8(4) . . ?
C25 C26 C29 106.4(4) . . ?
C28 C26 C29 109.1(4) . . ?
C25 C26 C27 113.5(4) . . ?
C28 C26 C27 108.8(4) . . ?
C29 C26 C27 109.1(4) . . ?
O5 C30 O6 125.4(5) . . ?
O5 C30 C8 118.0(5) . . ?
O6 C30 C8 116.5(4) . . ?

loop_
_geom_bond_atom_site_label_1
_geom_bond_atom_site_label_2
_geom_bond_distance
_geom_bond_site_symmetry_2
_geom_bond_publ_flag
Ag1 N9 2.218(3) . ?
Ag1 O2 2.336(3) . ?
Ag1 O1 2.361(3) . ?
Ag1 Pt2 2.8733(5) . ?
Ag1 Pt1 2.8919(5) . ?
Ag2 O4 2.400(3) . ?
Ag2 O3 2.401(3) . ?
Ag2 O6 2.451(3) 2_565 ?
Ag2 O5 2.573(4) 2_565 ?
Ag2 Pt1 2.8274(5) 1_455 ?
Ag2 Pt2 2.8437(5) . ?
Pt1 N1 2.011(3) . ?
Pt1 N2 2.019(3) 1_655 ?
Pt1 N4 2.061(3) . ?
Pt1 N3 2.066(3) . ?
Pt1 Ag2 2.8274(5) 1_655 ?
Pt2 N5 2.010(3) . ?
Pt2 N6 2.011(3) . ?
Pt2 N7 2.050(4) . ?
Pt2 N8 2.055(3) . ?
Cl O10 1.416(4) . ?
Cl O9 1.427(4) . ?
Cl O8 1.436(4) . ?
Cl O7 1.441(4) . ?
N1 C1 1.309(6) . ?
N2 C25 1.326(5) . ?
N2 Pt1 2.019(3) 1_455 ?
N3 C11 1.487(5) . ?
N4 C12 1.493(5) . ?
N5 C13 1.302(6) . ?
N6 C20 1.313(5) . ?
N7 C19 1.466(5) . ?
N8 C18 1.486(5) . ?
N9 C10 1.335(6) . ?
N9 C6 1.352(6) . ?
O1 C1 1.264(5) . ?
O2 C13 1.267(5) . ?
O3 C20 1.258(5) . ?
O4 C25 1.258(5) . ?
O5 C30 1.240(6) . ?
O5 Ag2 2.573(4) 2_564 ?
O6 C30 1.267(6) . ?
O6 Ag2 2.451(3) 2_564 ?
C1 C2 1.529(6) . ?
C2 C3 1.533(7) . ?
C2 C5 1.538(6) . ?
C2 C4 1.551(6) . ?
C6 C7 1.389(6) . ?
C7 C8 1.378(6) . ?
C8 C9 1.392(6) . ?
C8 C30 1.510(6) . ?
C9 C10 1.384(6) . ?
C11 C12 1.515(6) . ?
C13 C14 1.534(6) . ?
C14 C16 1.535(7) . ?
C14 C15 1.539(6) . ?
C14 C17 1.542(7) . ?
C18 C19 1.502(6) . ?
C20 C21 1.549(6) . ?
C21 C22 1.527(6) . ?
C21 C23 1.531(6) . ?
C21 C24 1.536(6) . ?
C25 C26 1.524(6) . ?
C26 C28 1.527(6) . ?
C26 C29 1.533(6) . ?
C26 C27 1.547(6) . ?

loop_
_geom_torsion_atom_site_label_1
_geom_torsion_atom_site_label_2
_geom_torsion_atom_site_label_3
_geom_torsion_atom_site_label_4
_geom_torsion
_geom_torsion_site_symmetry_1
_geom_torsion_site_symmetry_2
_geom_torsion_site_symmetry_3
_geom_torsion_site_symmetry_4
_geom_torsion_publ_flag
N9 Ag1 Pt1 N1 -116.46(14) . . . . ?
O2 Ag1 Pt1 N1 103.74(14) . . . . ?
O1 Ag1 Pt1 N1 24.78(13) . . . . ?
Pt2 Ag1 Pt1 N1 -83.1(2) . . . . ?
N9 Ag1 Pt1 N2 -32.30(13) . . . 1_655 ?
O2 Ag1 Pt1 N2 -172.10(13) . . . 1_655 ?
O1 Ag1 Pt1 N2 108.94(13) . . . 1_655 ?
Pt2 Ag1 Pt1 N2 1.1(2) . . . 1_655 ?
N9 Ag1 Pt1 N4 146.32(13) . . . . ?
O2 Ag1 Pt1 N4 6.51(13) . . . . ?
O1 Ag1 Pt1 N4 -72.45(13) . . . . ?
Pt2 Ag1 Pt1 N4 180(39) . . . . ?
N9 Ag1 Pt1 N3 66.92(14) . . . . ?
O2 Ag1 Pt1 N3 -72.88(13) . . . . ?
O1 Ag1 Pt1 N3 -151.84(13) . . . . ?
Pt2 Ag1 Pt1 N3 100.3(2) . . . . ?
N9 Ag1 Pt1 Ag2 -148.06(10) . . . 1_655 ?
O2 Ag1 Pt1 Ag2 72.13(9) . . . 1_655 ?
O1 Ag1 Pt1 Ag2 -6.83(8) . . . 1_655 ?
Pt2 Ag1 Pt1 Ag2 -114.7(2) . . . 1_655 ?
O4 Ag2 Pt2 N5 165.41(12) . . . . ?
O3 Ag2 Pt2 N5 69.45(13) . . . . ?
O6 Ag2 Pt2 N5 -82.76(14) 2_565 . . . ?
O5 Ag2 Pt2 N5 -36.69(14) 2_565 . . . ?
Pt1 Ag2 Pt2 N5 112.38(10) 1_455 . . . ?
O4 Ag2 Pt2 N6 74.21(13) . . . . ?
O3 Ag2 Pt2 N6 -21.76(13) . . . . ?
O6 Ag2 Pt2 N6 -173.96(13) 2_565 . . . ?
O5 Ag2 Pt2 N6 -127.89(13) 2_565 . . . ?
Pt1 Ag2 Pt2 N6 21.18(11) 1_455 . . . ?
O4 Ag2 Pt2 N7 -19.38(13) . . . . ?
O3 Ag2 Pt2 N7 -115.34(13) . . . . ?
O6 Ag2 Pt2 N7 92.45(14) 2_565 . . . ?
O5 Ag2 Pt2 N7 138.52(14) 2_565 . . . ?
Pt1 Ag2 Pt2 N7 -72.41(11) 1_455 . . . ?
O4 Ag2 Pt2 N8 -102.39(12) . . . . ?
O3 Ag2 Pt2 N8 161.64(13) . . . . ?
O6 Ag2 Pt2 N8 9.44(13) 2_565 . . . ?
O5 Ag2 Pt2 N8 55.51(13) 2_565 . . . ?
Pt1 Ag2 Pt2 N8 -155.42(10) 1_455 . . . ?
O4 Ag2 Pt2 Ag1 -174.80(9) . . . . ?
O3 Ag2 Pt2 Ag1 89.24(9) . . . . ?
O6 Ag2 Pt2 Ag1 -62.97(10) 2_565 . . . ?
O5 Ag2 Pt2 Ag1 -16.90(11) 2_565 . . . ?
Pt1 Ag2 Pt2 Ag1 132.17(4) 1_455 . . . ?
N9 Ag1 Pt2 N5 -115.61(14) . . . . ?
O2 Ag1 Pt2 N5 24.39(13) . . . . ?
O1 Ag1 Pt2 N5 104.02(13) . . . . ?
Pt1 Ag1 Pt2 N5 -148.9(2) . . . . ?
N9 Ag1 Pt2 N6 -26.53(13) . . . . ?
O2 Ag1 Pt2 N6 113.47(13) . . . . ?
O1 Ag1 Pt2 N6 -166.90(13) . . . . ?
Pt1 Ag1 Pt2 N6 -59.8(2) . . . . ?
N9 Ag1 Pt2 N7 70.14(14) . . . . ?
O2 Ag1 Pt2 N7 -149.86(13) . . . . ?
O1 Ag1 Pt2 N7 -70.23(13) . . . . ?
Pt1 Ag1 Pt2 N7 36.9(2) . . . . ?
N9 Ag1 Pt2 N8 149.96(13) . . . . ?
O2 Ag1 Pt2 N8 -70.05(13) . . . . ?
O1 Ag1 Pt2 N8 9.58(12) . . . . ?
Pt1 Ag1 Pt2 N8 116.7(2) . . . . ?
N9 Ag1 Pt2 Ag2 -135.72(10) . . . . ?
O2 Ag1 Pt2 Ag2 4.28(9) . . . . ?
O1 Ag1 Pt2 Ag2 83.91(9) . . . . ?
Pt1 Ag1 Pt2 Ag2 -169.01(19) . . . . ?
N2 Pt1 N1 C1 -137.1(4) 1_655 . . . ?
N4 Pt1 N1 C1 44.4(4) . . . . ?
N3 Pt1 N1 C1 120.3(11) . . . . ?
Ag2 Pt1 N1 C1 138.0(4) 1_655 . . . ?
Ag1 Pt1 N1 C1 -32.5(4) . . . . ?
N1 Pt1 N3 C11 -61.2(12) . . . . ?
N2 Pt1 N3 C11 -163.4(3) 1_655 . . . ?
N4 Pt1 N3 C11 15.3(3) . . . . ?
Ag2 Pt1 N3 C11 -78.9(3) 1_655 . . . ?
Ag1 Pt1 N3 C11 90.7(3) . . . . ?
N1 Pt1 N4 C12 -173.4(3) . . . . ?
N2 Pt1 N4 C12 49(4) 1_655 . . . ?
N3 Pt1 N4 C12 13.5(3) . . . . ?
Ag2 Pt1 N4 C12 100.7(3) 1_655 . . . ?
Ag1 Pt1 N4 C12 -96.0(3) . . . . ?
N6 Pt2 N5 C13 -134.4(4) . . . . ?
N7 Pt2 N5 C13 108.4(10) . . . . ?
N8 Pt2 N5 C13 45.1(4) . . . . ?
Ag2 Pt2 N5 C13 140.1(4) . . . . ?
Ag1 Pt2 N5 C13 -34.6(4) . . . . ?
N5 Pt2 N6 C20 -62.8(4) . . . . ?
N7 Pt2 N6 C20 109.1(4) . . . . ?
N8 Pt2 N6 C20 126(3) . . . . ?
Ag2 Pt2 N6 C20 23.3(3) . . . . ?
Ag1 Pt2 N6 C20 -142.0(3) . . . . ?
N5 Pt2 N7 C19 -48.0(11) . . . . ?
N6 Pt2 N7 C19 -165.1(3) . . . . ?
N8 Pt2 N7 C19 15.9(3) . . . . ?
Ag2 Pt2 N7 C19 -79.7(3) . . . . ?
Ag1 Pt2 N7 C19 93.6(3) . . . . ?
N5 Pt2 N8 C18 -175.3(3) . . . . ?
N6 Pt2 N8 C18 -4(3) . . . . ?
N7 Pt2 N8 C18 12.9(3) . . . . ?
Ag2 Pt2 N8 C18 98.3(3) . . . . ?
Ag1 Pt2 N8 C18 -96.6(3) . . . . ?
O2 Ag1 N9 C10 28.3(4) . . . . ?
O1 Ag1 N9 C10 -148.4(3) . . . . ?
Pt2 Ag1 N9 C10 101.7(3) . . . . ?
Pt1 Ag1 N9 C10 -80.4(3) . . . . ?
O2 Ag1 N9 C6 -155.3(3) . . . . ?
O1 Ag1 N9 C6 27.9(4) . . . . ?
Pt2 Ag1 N9 C6 -81.9(3) . . . . ?
Pt1 Ag1 N9 C6 96.0(3) . . . . ?
N9 Ag1 O1 C1 37.7(4) . . . . ?
O2 Ag1 O1 C1 -140.2(3) . . . . ?
Pt2 Ag1 O1 C1 143.2(3) . . . . ?
Pt1 Ag1 O1 C1 -33.0(3) . . . . ?
N9 Ag1 O2 C13 47.7(4) . . . . ?
O1 Ag1 O2 C13 -134.5(3) . . . . ?
Pt2 Ag1 O2 C13 -30.1(3) . . . . ?
Pt1 Ag1 O2 C13 149.4(3) . . . . ?
O4 Ag2 O3 C20 -56.5(3) . . . . ?
O6 Ag2 O3 C20 90.7(4) 2_565 . . . ?
O5 Ag2 O3 C20 142.5(3) 2_565 . . . ?
Pt1 Ag2 O3 C20 -131.3(3) 1_455 . . . ?
Pt2 Ag2 O3 C20 33.0(3) . . . . ?
O3 Ag2 O4 C25 -55.4(3) . . . . ?
O6 Ag2 O4 C25 143.4(3) 2_565 . . . ?
O5 Ag2 O4 C25 89.7(4) 2_565 . . . ?
Pt1 Ag2 O4 C25 30.1(3) 1_455 . . . ?
Pt2 Ag2 O4 C25 -130.8(3) . . . . ?
Ag1 O1 C1 N1 24.1(6) . . . . ?
Ag1 O1 C1 C2 -158.6(3) . . . . ?
Pt1 N1 C1 O1 13.1(7) . . . . ?
Pt1 N1 C1 C2 -164.3(3) . . . . ?
O1 C1 C2 C3 26.0(6) . . . . ?
N1 C1 C2 C3 -156.6(4) . . . . ?
O1 C1 C2 C5 146.9(4) . . . . ?
N1 C1 C2 C5 -35.6(6) . . . . ?
O1 C1 C2 C4 -94.4(5) . . . . ?
N1 C1 C2 C4 83.1(5) . . . . ?
C10 N9 C6 C7 2.1(7) . . . . ?
Ag1 N9 C6 C7 -174.4(4) . . . . ?
N9 C6 C7 C8 -2.3(8) . . . . ?
C6 C7 C8 C9 1.6(7) . . . . ?
C6 C7 C8 C30 -178.3(4) . . . . ?
C7 C8 C9 C10 -0.8(7) . . . . ?
C30 C8 C9 C10 179.1(4) . . . . ?
C6 N9 C10 C9 -1.3(7) . . . . ?
Ag1 N9 C10 C9 175.2(4) . . . . ?
C8 C9 C10 N9 0.7(8) . . . . ?
Pt1 N3 C11 C12 -41.3(4) . . . . ?
Pt1 N4 C12 C11 -39.1(4) . . . . ?
N3 C11 C12 N4 53.6(5) . . . . ?
Ag1 O2 C13 N5 18.3(6) . . . . ?
Ag1 O2 C13 C14 -165.0(3) . . . . ?
Pt2 N5 C13 O2 19.1(7) . . . . ?
Pt2 N5 C13 C14 -157.5(3) . . . . ?
O2 C13 C14 C16 176.5(4) . . . . ?
N5 C13 C14 C16 -6.8(6) . . . . ?
O2 C13 C14 C15 -64.5(5) . . . . ?
N5 C13 C14 C15 112.3(5) . . . . ?
O2 C13 C14 C17 53.8(6) . . . . ?
N5 C13 C14 C17 -129.5(5) . . . . ?
Pt2 N8 C18 C19 -38.8(4) . . . . ?
Pt2 N7 C19 C18 -41.5(4) . . . . ?
N8 C18 C19 N7 53.6(5) . . . . ?
Ag2 O3 C20 N6 -29.4(6) . . . . ?
Ag2 O3 C20 C21 146.4(3) . . . . ?
Pt2 N6 C20 O3 -1.5(6) . . . . ?
Pt2 N6 C20 C21 -177.3(3) . . . . ?
O3 C20 C21 C22 163.0(4) . . . . ?
N6 C20 C21 C22 -21.0(6) . . . . ?
O3 C20 C21 C23 41.1(5) . . . . ?
N6 C20 C21 C23 -142.8(4) . . . . ?
O3 C20 C21 C24 -77.8(5) . . . . ?
N6 C20 C21 C24 98.2(5) . . . . ?
Ag2 O4 C25 N2 -16.7(6) . . . . ?
Ag2 O4 C25 C26 168.0(3) . . . . ?
Pt1 N2 C25 O4 -19.4(6) 1_455 . . . ?
Pt1 N2 C25 C26 155.7(3) 1_455 . . . ?
O4 C25 C26 C28 -22.1(6) . . . . ?
N2 C25 C26 C28 162.7(4) . . . . ?
O4 C25 C26 C29 95.9(5) . . . . ?
N2 C25 C26 C29 -79.4(5) . . . . ?
O4 C25 C26 C27 -144.1(4) . . . . ?
N2 C25 C26 C27 40.6(6) . . . . ?
Ag2 O5 C30 O6 -1.9(5) 2_564 . . . ?
Ag2 O5 C30 C8 177.7(4) 2_564 . . . ?
Ag2 O6 C30 O5 2.0(5) 2_564 . . . ?
Ag2 O6 C30 C8 -177.6(3) 2_564 . . . ?
C7 C8 C30 O5 -31.5(6) . . . . ?
C9 C8 C30 O5 148.5(5) . . . . ?
C7 C8 C30 O6 148.1(5) . . . . ?
C9 C8 C30 O6 -31.8(6) . . . . ?
